data_2105921
loop_
_publ_author_name
'Allan, David R.'
'Bailey, Daniel'
'Bird, Nigel'
'Blake, Alexander J.'
'Champness, Neil R.'
'Huang, Deguang'
'Keane, Conal P.'
'McMaster, Jonathan'
'Prior, Timothy J.'
'Tidey, Jeremiah P.'
'Schr\"oder, Martin'

_publ_section_title
;
 High-pressure studies of palladium and platinum thioether macrocyclic
 dihalide complexes
;
_journal_coeditor_code XK5015
_journal_issue 3
_journal_name_full 'Acta Crystallographica Section B'
_journal_page_first 469
_journal_page_last 486
_journal_paper_doi 10.1107/S2052520614008786
_journal_volume 70
_journal_year 2014
_chemical_formula_moiety 'C6 H12 I2 Pd S3'
_chemical_formula_sum 'C6 H12 I2 Pd S3'
_chemical_formula_weight 540.54
_chemical_name_systematic
;
 ?
;
_space_group_IT_number 19
_symmetry_cell_setting orthorhombic
_symmetry_space_group_name_Hall 'P 2ac 2ab'
_symmetry_space_group_name_H-M 'P 21 21 21'
_atom_sites_solution_hydrogens geom
_atom_sites_solution_primary isomor
_audit_creation_method SHELXL97
_cell_angle_alpha 90.00
_cell_angle_beta 90.00
_cell_angle_gamma 90.00
_cell_formula_units_Z 4
_cell_length_a 7.1940(17)
_cell_length_b 11.747(5)
_cell_length_c 12.504(6)
_cell_measurement_pressure 3600000
_cell_measurement_reflns_used 1792
_cell_measurement_temperature 296(2)
_cell_measurement_theta_max 29.34
_cell_measurement_theta_min 2.31
_cell_volume 1056.7(7)
_computing_cell_refinement
;
CrysAlisPro, Oxford Diffraction Ltd.,
Version 1.171.34.40 (release 27-08-2010 CrysAlis171 .NET)
(compiled Aug 27 2010,11:50:40)
;
_computing_data_collection
;
CrysAlisPro, Oxford Diffraction Ltd.,
Version 1.171.34.40 (release 27-08-2010 CrysAlis171 .NET)
(compiled Aug 27 2010,11:50:40)
;
_computing_data_reduction
;
CrysAlisPro, Oxford Diffraction Ltd.,
Version 1.171.34.40 (release 27-08-2010 CrysAlis171 .NET)
(compiled Aug 27 2010,11:50:40)
;
_computing_molecular_graphics 'Bruker SHELXTL (Sheldrick, 2008)'
_computing_publication_material 'enCIFer (Allen et al., 2004);PLATON (Spek, 2003);SHELXTL (Sheldrick, 2008)'
_computing_structure_refinement 'SHELXL97 (Sheldrick, 2008)'
_diffrn_ambient_temperature 296(2)
_diffrn_detector_area_resol_mean 28.57
_diffrn_measured_fraction_theta_full 0.515
_diffrn_measured_fraction_theta_max 0.455
_diffrn_measurement_device_type 'CrystalLogic kappa goniometer; Rigaku Saturn 724+ CCD area detector'
_diffrn_measurement_method \w
_diffrn_radiation_monochromator 'silicon double crystal'
_diffrn_radiation_source 'Diamond Light Source Beamline I19'
_diffrn_radiation_type synchrotron
_diffrn_radiation_wavelength 0.6889
_diffrn_reflns_av_R_equivalents 0.060
_diffrn_reflns_av_sigmaI/netI 0.081
_diffrn_reflns_limit_h_max 10
_diffrn_reflns_limit_h_min -8
_diffrn_reflns_limit_k_max 12
_diffrn_reflns_limit_k_min -13
_diffrn_reflns_limit_l_max 13
_diffrn_reflns_limit_l_min -12
_diffrn_reflns_number 4077
_diffrn_reflns_theta_full 27.50
_diffrn_reflns_theta_max 29.34
_diffrn_reflns_theta_min 2.31
_exptl_absorpt_coefficient_mu 8.136
_exptl_absorpt_correction_T_max 1.000
_exptl_absorpt_correction_T_min 0.665
_exptl_absorpt_correction_type multi-scan
_exptl_absorpt_process_details
;
CrysAlisPro, Oxford Diffraction Ltd.,
Version 1.171.34.40 (release 27-08-2010 CrysAlis171 .NET)
(compiled Aug 27 2010,11:50:40)
Empirical absorption correction using spherical harmonics,
 implemented in SCALE3 ABSPACK scaling algorithm.
;
_exptl_crystal_colour red
_exptl_crystal_density_diffrn 3.398
_exptl_crystal_density_method 'not measured'
_exptl_crystal_description needle
_exptl_crystal_F_000 992
_exptl_crystal_size_max 0.17
_exptl_crystal_size_mid 0.04
_exptl_crystal_size_min 0.02
_refine_diff_density_max 1.30
_refine_diff_density_min -1.11
_refine_ls_abs_structure_details 'Flack H D (1983), Acta Cryst. A39, 876-881'
_refine_ls_abs_structure_Flack -0.02(8)
_refine_ls_extinction_method none
_refine_ls_goodness_of_fit_ref 1.10
_refine_ls_hydrogen_treatment constr
_refine_ls_matrix_type full
_refine_ls_number_parameters 109
_refine_ls_number_reflns 1357
_refine_ls_number_restraints 93
_refine_ls_restrained_S_all 1.07
_refine_ls_R_factor_all 0.0696
_refine_ls_R_factor_gt 0.0515
_refine_ls_shift/su_max 0.001
_refine_ls_shift/su_mean 0.000
_refine_ls_structure_factor_coef Fsqd
_refine_ls_weighting_details 'calc w=1/[\s^2^(Fo^2^)+(0.045P)^2^] where P=(Fo^2^+2Fc^2^)/3'
_refine_ls_weighting_scheme calc
_refine_ls_wR_factor_gt 0.101
_refine_ls_wR_factor_ref 0.110
_reflns_number_gt 1128
_reflns_number_total 1357
_reflns_threshold_expression >2sigma(I)
_cod_data_source_file xk5015sup1.cif
_cod_data_source_block cmpd_5_36.6_kbar
_cod_original_cell_volume 1056.7(8)
_cod_database_code 2105921
_cod_database_fobs_code 2105921

loop_
_symmetry_equiv_pos_as_xyz
'x, y, z'
'-x+1/2, -y, z+1/2'
'-x, y+1/2, -z+1/2'
'x+1/2, -y+1/2, -z'

loop_
_atom_site_type_symbol
_atom_site_label
_atom_site_fract_x
_atom_site_fract_y
_atom_site_fract_z
_atom_site_U_iso_or_equiv
_atom_site_adp_type
_atom_site_calc_flag
_atom_site_refinement_flags
_atom_site_occupancy
_atom_site_symmetry_multiplicity
Pd Pd1 0.90548(17) 0.12563(13) 0.60356(12) 0.0218(4) Uani d U 1 1
I I1 0.73690(15) 0.25300(11) 0.74100(11) 0.0325(3) Uani d U 1 1
I I2 1.16496(14) 0.07343(11) 0.74054(11) 0.0276(3) Uani d U 1 1
S S1 0.6912(6) -0.0925(4) 0.6068(5) 0.0288(10) Uani d U 1 1
S S4 0.6853(5) 0.1814(4) 0.4841(4) 0.0211(9) Uani d U 1 1
S S7 1.0495(6) 0.0290(4) 0.4693(4) 0.0229(9) Uani d U 1 1
C C2 0.533(2) -0.0438(18) 0.5091(18) 0.030(3) Uani d U 1 1
H H2A 0.5786 -0.0670 0.4394 0.036 Uiso calc R 1 1
H H2B 0.4150 -0.0817 0.5206 0.036 Uiso calc R 1 1
C C3 0.4983(19) 0.0859(18) 0.5066(16) 0.026(2) Uani d U 1 1
H H3A 0.4420 0.1066 0.5744 0.031 Uiso calc R 1 1
H H3B 0.4061 0.1002 0.4516 0.031 Uiso calc R 1 1
C C5 0.7738(19) 0.1363(17) 0.3552(15) 0.021(2) Uani d U 1 1
H H5A 0.6692 0.1247 0.3075 0.025 Uiso calc R 1 1
H H5B 0.8484 0.1975 0.3257 0.025 Uiso calc R 1 1
C C6 0.887(2) 0.0320(15) 0.3559(16) 0.021(2) Uani d U 1 1
H H6A 0.9561 0.0270 0.2895 0.025 Uiso calc R 1 1
H H6B 0.8051 -0.0337 0.3599 0.025 Uiso calc R 1 1
C C8 1.042(2) -0.1166(18) 0.5078(16) 0.028(2) Uani d U 1 1
H H8A 1.0981 -0.1600 0.4500 0.034 Uiso calc R 1 1
H H8C 1.1239 -0.1248 0.5691 0.034 Uiso calc R 1 1
C C9 0.864(3) -0.1740(16) 0.5355(17) 0.031(2) Uani d U 1 1
H H9C 0.8928 -0.2407 0.5781 0.037 Uiso calc R 1 1
H H9A 0.8077 -0.2007 0.4696 0.037 Uiso calc R 1 1

loop_
_atom_site_aniso_label
_atom_site_aniso_U_11
_atom_site_aniso_U_22
_atom_site_aniso_U_33
_atom_site_aniso_U_12
_atom_site_aniso_U_13
_atom_site_aniso_U_23
Pd1 0.0253(6) 0.0202(11) 0.0200(13) 0.0005(7) -0.0053(6) -0.0016(5)
I1 0.0494(7) 0.0251(10) 0.0228(12) 0.0033(6) -0.0013(7) -0.0032(5)
I2 0.0285(5) 0.0331(11) 0.0212(12) -0.0002(5) -0.0049(6) 0.0043(5)
S1 0.036(2) 0.025(2) 0.025(4) -0.0053(17) 0.0021(19) 0.0014(15)
S4 0.0190(16) 0.021(3) 0.023(2) 0.0025(16) -0.0028(16) -0.0040(15)
S7 0.0199(17) 0.025(3) 0.024(2) 0.0038(16) -0.0007(16) 0.0011(15)
C2 0.026(4) 0.030(4) 0.034(7) -0.008(3) 0.001(4) 0.001(4)
C3 0.017(4) 0.031(5) 0.030(7) 0.000(3) 0.005(3) -0.001(4)
C5 0.018(5) 0.026(6) 0.020(3) 0.000(4) -0.001(3) 0.001(4)
C6 0.023(5) 0.022(6) 0.018(4) 0.000(4) 0.001(4) 0.000(4)
C8 0.034(4) 0.023(3) 0.028(7) 0.009(4) -0.001(4) 0.002(3)
C9 0.043(5) 0.020(3) 0.030(7) 0.002(3) 0.000(4) 0.001(4)

loop_
_atom_type_symbol
_atom_type_description
_atom_type_scat_dispersion_real
_atom_type_scat_dispersion_imag
_atom_type_scat_source
C C 0.0033 0.0016 'International Tables Vol C Tables 4.2.6.8 and 6.1.1.4'
H H 0.0000 0.0000 'International Tables Vol C Tables 4.2.6.8 and 6.1.1.4'
S S 0.1246 0.1234 'International Tables Vol C Tables 4.2.6.8 and 6.1.1.4'
Pd Pd -0.9988 1.0072 'International Tables Vol C Tables 4.2.6.8 and 6.1.1.4'
I I -0.4742 1.8119 'International Tables Vol C Tables 4.2.6.8 and 6.1.1.4'

loop_
_geom_angle_atom_site_label_1
_geom_angle_atom_site_label_2
_geom_angle_atom_site_label_3
_geom_angle_site_symmetry_3
_geom_angle
S4 Pd1 S7 . 88.64(18)
S4 Pd1 I1 . 86.74(13)
S7 Pd1 I1 . 173.75(15)
S4 Pd1 I2 . 176.78(14)
S7 Pd1 I2 . 92.37(13)
I1 Pd1 I2 . 92.02(7)
S4 Pd1 S1 . 84.06(17)
S7 Pd1 S1 . 79.47(16)
I1 Pd1 S1 . 104.21(12)
I2 Pd1 S1 . 99.14(12)
S4 Pd1 S4 4_556 90.52(8)
S7 Pd1 S4 4_556 79.38(16)
I1 Pd1 S4 4_556 96.44(10)
I2 Pd1 S4 4_556 86.66(10)
S1 Pd1 S4 4_556 158.27(15)
Pd1 I1 I2 3_756 121.49(6)
C2 S1 C9 . 105.9(10)
C2 S1 Pd1 . 92.6(7)
C9 S1 Pd1 . 95.3(6)
C3 S4 C5 . 102.9(9)
C3 S4 Pd1 . 104.0(6)
C5 S4 Pd1 . 104.8(5)
C8 S7 C6 . 102.1(8)
C8 S7 Pd1 . 105.5(6)
C6 S7 Pd1 . 105.6(6)
C3 C2 S1 . 116.1(13)
C3 C2 H2A . 108.3
S1 C2 H2A . 108.3
C3 C2 H2B . 108.3
S1 C2 H2B . 108.3
H2A C2 H2B . 107.4
C2 C3 S4 . 120.3(11)
C2 C3 H3A . 107.3
S4 C3 H3A . 107.3
C2 C3 H3B . 107.3
S4 C3 H3B . 107.3
H3A C3 H3B . 106.9
C6 C5 S4 . 115.6(13)
C6 C5 H5A . 108.4
S4 C5 H5A . 108.4
C6 C5 H5B . 108.4
S4 C5 H5B . 108.4
H5A C5 H5B . 107.4
C5 C6 S7 . 111.8(13)
C5 C6 H6A . 109.2
S7 C6 H6A . 109.2
C5 C6 H6B . 109.2
S7 C6 H6B . 109.2
H6A C6 H6B . 107.9
C9 C8 S7 . 121.4(12)
C9 C8 H8A . 107.0
S7 C8 H8A . 107.0
C9 C8 H8C . 107.0
S7 C8 H8C . 107.0
H8A C8 H8C . 106.7
C8 C9 S1 . 117.9(14)
C8 C9 H9C . 107.8
S1 C9 H9C . 107.8
C8 C9 H9A . 107.8
S1 C9 H9A . 107.8
H9C C9 H9A . 107.2

loop_
_geom_bond_atom_site_label_1
_geom_bond_atom_site_label_2
_geom_bond_site_symmetry_2
_geom_bond_distance
Pd1 S4 . 2.273(5)
Pd1 S7 . 2.276(5)
Pd1 I1 . 2.581(2)
Pd1 I2 . 2.6065(19)
Pd1 S1 . 2.991(5)
Pd1 S4 4_556 3.224(5)
I1 I2 3_756 3.837(2)
S1 C2 . 1.76(2)
S1 C9 . 1.803(19)
S4 C3 . 1.774(18)
S4 C5 . 1.813(18)
S7 C8 . 1.78(2)
S7 C6 . 1.840(19)
C2 C3 . 1.54(3)
C2 H2A . 0.9700
C2 H2B . 0.9700
C3 H3A . 0.9700
C3 H3B . 0.9700
C5 C6 . 1.47(2)
C5 H5A . 0.9700
C5 H5B . 0.9700
C6 H6A . 0.9700
C6 H6B . 0.9700
C8 C9 . 1.49(3)
C8 H8A . 0.9700
C8 H8C . 0.9700
C9 H9C . 0.9700
C9 H9A . 0.9700
